data_7122349
loop_
_publ_author_name
'Liang, Xuewei'
'Shen, Yunjun'
'Zhang, Kang'
'Liu, Jiyong'
'Duttwyler, Simon'

_publ_section_title
;
 Rhodium(iii)-catalyzed dehydrogenative dialkenylation of the
 monocarba-closo-decaborate cluster by regioselective B-H activation.
;
_journal_issue 88
_journal_name_full 'Chemical communications (Cambridge, England)'
_journal_page_first 12451
_journal_page_last 12454
_journal_paper_doi 10.1039/c8cc05983g
_journal_volume 54
_journal_year 2018
_chemical_formula_moiety 'C11 H25 B9 N Na O5 S2'
_chemical_formula_sum 'C11 H25 B9 N Na O5 S2'
_chemical_formula_weight 435.72
_space_group_crystal_system orthorhombic
_space_group_IT_number 61
_space_group_name_Hall '-P 2ac 2ab'
_space_group_name_H-M_alt 'P b c a'
_symmetry_space_group_name_Hall '-P 2ac 2ab'
_symmetry_space_group_name_H-M 'P b c a'
_atom_sites_solution_hydrogens mixed
_atom_sites_solution_primary direct
_audit_creation_date 2018-04-10
_audit_creation_method
;
Olex2 1.2
(compiled 2018.04.03 svn.r3497 for OlexSys, GUI svn.r5486)
;
_audit_update_record
;
2018-07-10 deposited with the CCDC.
2018-09-14 downloaded from the CCDC.
;
_cell_angle_alpha 90
_cell_angle_beta 90
_cell_angle_gamma 90
_cell_formula_units_Z 8
_cell_length_a 14.3755(8)
_cell_length_b 11.2861(6)
_cell_length_c 51.571(3)
_cell_measurement_reflns_used 9527
_cell_measurement_temperature 170(2)
_cell_measurement_theta_max 53.91
_cell_measurement_theta_min 3.409
_cell_volume 8367.1(8)
_computing_cell_refinement 'SAINT v8.37A (Bruker, 2015)'
_computing_data_reduction 'SAINT v8.37A (Bruker, 2015)'
_computing_molecular_graphics 'Olex2 (Dolomanov et al., 2009)'
_computing_publication_material 'Olex2 (Dolomanov et al., 2009)'
_computing_structure_refinement 'ShelXL (Sheldrick, 2015)'
_computing_structure_solution 'ShelXS (Sheldrick, 2008)'
_diffrn_ambient_temperature 170.0
_diffrn_measured_fraction_theta_full 0.972
_diffrn_measured_fraction_theta_max 0.967
_diffrn_measurement_device_type 'Bruker D8 Venture'
_diffrn_measurement_method '\f and \w scans'
_diffrn_radiation_type GaK\a
_diffrn_radiation_wavelength 1.34139
_diffrn_reflns_av_R_equivalents 0.1503
_diffrn_reflns_av_unetI/netI 0.1156
_diffrn_reflns_Laue_measured_fraction_full 0.972
_diffrn_reflns_Laue_measured_fraction_max 0.967
_diffrn_reflns_limit_h_max 17
_diffrn_reflns_limit_h_min -14
_diffrn_reflns_limit_k_max 13
_diffrn_reflns_limit_k_min -13
_diffrn_reflns_limit_l_max 62
_diffrn_reflns_limit_l_min -63
_diffrn_reflns_number 73033
_diffrn_reflns_point_group_measured_fraction_full 0.972
_diffrn_reflns_point_group_measured_fraction_max 0.967
_diffrn_reflns_theta_full 53.594
_diffrn_reflns_theta_max 55.138
_diffrn_reflns_theta_min 4.007
_diffrn_standards_number 0
_exptl_absorpt_coefficient_mu 0.879
_exptl_absorpt_correction_T_max 0.7431
_exptl_absorpt_correction_T_min 0.4926
_exptl_absorpt_correction_type multi-scan
_exptl_absorpt_process_details
'SADABS-2016/2 (Bruker,2016/2) was used for absorption correction. wR2(int) was 0.1919 before and 0.1338 after correction. The Ratio of minimum to maximum transmission is 0.6629. The \l/2 correction factor is Not present.'
_exptl_crystal_colour colourless
_exptl_crystal_colour_primary colourless
_exptl_crystal_density_diffrn 0.692
_exptl_crystal_description block
_exptl_crystal_F_000 1808
_exptl_crystal_size_max 0.08
_exptl_crystal_size_mid 0.05
_exptl_crystal_size_min 0.03
_refine_diff_density_max 0.915
_refine_diff_density_min -0.683
_refine_diff_density_rms 0.121
_refine_ls_extinction_coef 0.0016(2)
_refine_ls_extinction_expression Fc^*^=kFc[1+0.001xFc^2^\l^3^/sin(2\q)]^-1/4^
_refine_ls_extinction_method 'SHELXL-2017/1 (Sheldrick 2017)'
_refine_ls_goodness_of_fit_ref 0.924
_refine_ls_hydrogen_treatment mixed
_refine_ls_matrix_type full
_refine_ls_number_parameters 271
_refine_ls_number_reflns 7759
_refine_ls_number_restraints 2
_refine_ls_restrained_S_all 0.925
_refine_ls_R_factor_all 0.1897
_refine_ls_R_factor_gt 0.1650
_refine_ls_shift/su_max 0.003
_refine_ls_shift/su_mean 0.000
_refine_ls_structure_factor_coef Fsqd
_refine_ls_weighting_details 'w=1/[\s^2^(Fo^2^)+(0.1100P)^2^+82.0000P] where P=(Fo^2^+2Fc^2^)/3'
_refine_ls_weighting_scheme calc
_refine_ls_wR_factor_gt 0.3796
_refine_ls_wR_factor_ref 0.3961
_reflns_Friedel_coverage 0.000
_reflns_number_gt 5190
_reflns_number_total 7759
_reflns_threshold_expression 'I > 2\s(I)'
_cod_data_source_file c8cc05983g2.cif
_cod_data_source_block wmj18026_0m
_cod_depositor_comments 'Adding full bibliography for 7122346--7122349.cif.'
_cod_database_code 7122349
_shelx_shelxl_version_number 2017/1
_shelx_space_group_comment
;
The symmetry employed for this shelxl refinement is uniquely defined
by the following loop, which should always be used as a source of
symmetry information in preference to the above space-group names.
They are only intended as comments.
;
_shelx_estimated_absorpt_t_max 0.974
_shelx_estimated_absorpt_t_min 0.933
_olex2_refinement_description
;
1. Fixed Uiso
 At 1.2 times of:
  All B(H) groups, All C(H) groups, All N(H) groups
 At 1.5 times of:
  All C(H,H,H) groups
2. Restrained distances
 C3-C5
 1.53 with sigma of 0.02
 C3-C4
 1.53 with sigma of 0.02
3.a Ternary CH refined with riding coordinates:
 C3(H3)
3.b Aromatic/amide H refined with riding coordinates:
 N1(H1), C6(H6), C7(H7), C9(H9), C10(H10)
3.c Idealised Me refined as rotating group:
 C4(H4A,H4B,H4C), C5(H5A,H5B,H5C), C8(H8A,H8B,H8C), C11(H11A,H11B,H11C)
3.d Boron cage BH refined with riding coordinates:
 B2(H2), B3(H3A), B5(H5), B6(H6A), B7(H7A), B8(H8)
;
_olex2_submission_special_instructions 'No special instructions were received'

loop_
_space_group_symop_operation_xyz
'x, y, z'
'-x+1/2, -y, z+1/2'
'x+1/2, -y+1/2, -z'
'-x, y+1/2, -z+1/2'
'-x, -y, -z'
'x-1/2, y, -z-1/2'
'-x-1/2, y-1/2, z'
'x, -y-1/2, z-1/2'

loop_
_atom_site_label
_atom_site_type_symbol
_atom_site_fract_x
_atom_site_fract_y
_atom_site_fract_z
_atom_site_U_iso_or_equiv
_atom_site_adp_type
_atom_site_occupancy
_atom_site_site_symmetry_order
_atom_site_calc_flag
_atom_site_refinement_flags_posn
S1 S 0.71597(13) 0.12013(17) 0.18959(5) 0.0598(6) Uani 1 1 d .
S2 S 0.44459(13) -0.58465(17) 0.16933(5) 0.0639(6) Uani 1 1 d .
Na1 Na 0.8123(2) -0.1193(3) 0.14792(8) 0.0826(11) Uani 1 1 d .
O1 O 0.4945(5) -0.1623(8) 0.14456(14) 0.094(2) Uani 1 1 d .
O2 O 0.7543(5) 0.0384(5) 0.17063(13) 0.0775(18) Uani 1 1 d .
O3 O 0.6901(4) 0.2333(6) 0.17988(14) 0.0805(18) Uani 1 1 d .
O4 O 0.5358(4) -0.5650(6) 0.15853(14) 0.0822(19) Uani 1 1 d .
O5 O 0.3696(4) -0.6092(5) 0.15226(13) 0.0756(17) Uani 1 1 d .
N1 N 0.3451(6) -0.1323(9) 0.14006(18) 0.094(3) Uani 1 1 d .
H1 H 0.293806 -0.112258 0.148275 0.113 Uiso 1 1 calc R
C1 C 0.4072(4) -0.1403(7) 0.18303(15) 0.0490(17) Uani 1 1 d .
C2 C 0.4190(5) -0.1506(8) 0.15392(19) 0.066(2) Uani 1 1 d .
C3 C 0.3405(8) -0.1424(10) 0.1121(2) 0.091(3) Uani 1 1 d D
H3 H 0.402362 -0.127325 0.103874 0.109 Uiso 1 1 calc R
C4 C 0.2668(15) -0.061(2) 0.1015(3) 0.203(10) Uani 1 1 d D
H4A H 0.258602 -0.076353 0.082941 0.304 Uiso 1 1 calc GR
H4B H 0.285691 0.021316 0.104133 0.304 Uiso 1 1 calc GR
H4C H 0.207920 -0.075784 0.110570 0.304 Uiso 1 1 calc GR
C5 C 0.3135(17) -0.2776(14) 0.1110(4) 0.210(10) Uani 1 1 d D
H5A H 0.358233 -0.320124 0.100112 0.315 Uiso 1 1 calc GR
H5B H 0.250947 -0.285898 0.103646 0.315 Uiso 1 1 calc GR
H5C H 0.314380 -0.310745 0.128560 0.315 Uiso 1 1 calc GR
C6 C 0.5763(6) -0.0407(7) 0.19449(18) 0.062(2) Uani 1 1 d .
H6 H 0.608259 -0.080522 0.180923 0.074 Uiso 1 1 calc R
C7 C 0.6159(6) 0.0578(6) 0.2038(2) 0.068(2) Uani 1 1 d .
H7 H 0.589153 0.095316 0.218501 0.081 Uiso 1 1 calc R
C8 C 0.7911(5) 0.1500(8) 0.21639(19) 0.069(2) Uani 1 1 d .
H8A H 0.789149 0.083336 0.228552 0.104 Uiso 1 1 calc GR
H8B H 0.770437 0.222278 0.225209 0.104 Uiso 1 1 calc GR
H8C H 0.854857 0.160780 0.210107 0.104 Uiso 1 1 calc GR
C9 C 0.4676(6) -0.3654(9) 0.18873(19) 0.073(2) Uani 1 1 d .
H9 H 0.528754 -0.370172 0.181836 0.088 Uiso 1 1 calc R
C10 C 0.4121(5) -0.4584(7) 0.18643(16) 0.0540(18) Uani 1 1 d .
H10 H 0.352576 -0.456175 0.194397 0.065 Uiso 1 1 calc R
C11 C 0.4489(6) -0.6972(8) 0.1921(2) 0.080(3) Uani 1 1 d .
H11A H 0.385605 -0.716648 0.197753 0.120 Uiso 1 1 calc GR
H11B H 0.485679 -0.671285 0.207040 0.120 Uiso 1 1 calc GR
H11C H 0.477736 -0.767516 0.184356 0.120 Uiso 1 1 calc GR
B1 B 0.4853(6) -0.0952(6) 0.2035(2) 0.065(3) Uani 1 1 d .
B2 B 0.3610(6) -0.0361(9) 0.2002(2) 0.068(3) Uani 1 1 d .
H2 H 0.333846 0.048227 0.191569 0.082 Uiso 1 1 calc R
B3 B 0.3154(6) -0.1873(10) 0.1972(2) 0.067(3) Uani 1 1 d .
H3A H 0.254070 -0.223236 0.186354 0.081 Uiso 1 1 calc R
B4 B 0.4352(6) -0.2427(7) 0.20296(19) 0.054(2) Uani 1 1 d .
B5 B 0.4715(6) -0.1825(9) 0.2329(2) 0.060(2) Uani 1 1 d .
H5 H 0.534841 -0.216029 0.243213 0.072 Uiso 1 1 calc R
B6 B 0.4234(6) -0.0391(9) 0.2321(2) 0.069(3) Uani 1 1 d .
H6A H 0.449112 0.044167 0.241522 0.083 Uiso 1 1 calc R
B7 B 0.3029(7) -0.0984(8) 0.2273(2) 0.067(3) Uani 1 1 d .
H7A H 0.232833 -0.064240 0.233228 0.080 Uiso 1 1 calc R
B8 B 0.3574(8) -0.2496(9) 0.2277(2) 0.075(3) Uani 1 1 d .
H8 H 0.329442 -0.337848 0.233840 0.090 Uiso 1 1 calc R
B9 B 0.3798(6) -0.1412(8) 0.2512(2) 0.057(2) Uani 1 1 d .
H9A H 0.373(4) -0.146(5) 0.2743(12) 0.033(15) Uiso 1 1 d .

loop_
_atom_site_aniso_label
_atom_site_aniso_U_11
_atom_site_aniso_U_22
_atom_site_aniso_U_33
_atom_site_aniso_U_23
_atom_site_aniso_U_13
_atom_site_aniso_U_12
S1 0.0470(10) 0.0402(9) 0.0920(15) -0.0014(9) 0.0040(9) 0.0004(8)
S2 0.0407(10) 0.0451(10) 0.1057(17) -0.0175(10) 0.0004(10) 0.0006(8)
Na1 0.056(2) 0.069(2) 0.123(3) -0.019(2) -0.0013(19) 0.0054(17)
O1 0.058(4) 0.132(6) 0.092(5) 0.008(4) 0.011(3) 0.003(4)
O2 0.071(4) 0.059(3) 0.102(5) -0.020(3) 0.033(4) -0.003(3)
O3 0.063(4) 0.066(4) 0.112(5) 0.009(3) 0.007(3) 0.025(3)
O4 0.053(3) 0.082(4) 0.112(5) -0.019(4) 0.002(3) 0.013(3)
O5 0.060(3) 0.063(4) 0.104(5) -0.029(3) -0.011(3) -0.004(3)
N1 0.063(5) 0.129(8) 0.091(6) -0.009(5) 0.022(4) -0.002(5)
C1 0.028(3) 0.053(4) 0.066(5) 0.004(3) 0.000(3) 0.008(3)
C2 0.036(4) 0.067(5) 0.096(7) 0.005(4) -0.003(4) 0.013(4)
C3 0.092(7) 0.095(8) 0.085(7) 0.010(6) -0.012(6) -0.013(6)
C4 0.29(3) 0.25(2) 0.060(7) 0.042(11) -0.036(12) 0.06(2)
C5 0.30(3) 0.136(15) 0.195(19) -0.081(14) -0.041(19) -0.031(17)
C6 0.050(4) 0.050(4) 0.085(6) -0.006(4) -0.002(4) -0.004(3)
C7 0.059(5) 0.034(4) 0.110(7) -0.002(4) 0.005(5) 0.002(3)
C8 0.044(4) 0.067(5) 0.097(7) 0.000(5) 0.000(4) -0.010(4)
C9 0.055(5) 0.081(6) 0.083(6) -0.023(5) 0.003(4) -0.002(4)
C10 0.033(3) 0.050(4) 0.079(5) -0.011(4) 0.006(3) -0.002(3)
C11 0.037(4) 0.061(5) 0.143(9) -0.001(5) 0.009(5) 0.007(4)
B1 0.046(5) 0.018(3) 0.130(9) -0.002(4) -0.002(5) -0.012(3)
B2 0.038(5) 0.056(5) 0.111(8) 0.001(5) 0.015(5) 0.011(4)
B3 0.035(4) 0.076(6) 0.091(7) -0.001(5) 0.007(4) -0.009(4)
B4 0.039(4) 0.038(4) 0.083(6) 0.001(4) 0.000(4) 0.003(3)
B5 0.032(4) 0.064(6) 0.085(7) -0.002(5) 0.001(4) -0.001(4)
B6 0.043(5) 0.059(5) 0.106(8) -0.025(5) 0.015(5) -0.005(4)
B7 0.056(5) 0.051(5) 0.093(7) -0.003(5) -0.001(5) 0.011(4)
B8 0.078(7) 0.050(5) 0.097(8) 0.007(5) 0.036(6) 0.000(5)
B9 0.047(5) 0.047(5) 0.078(6) -0.005(4) 0.006(4) 0.002(4)

loop_
_atom_type_symbol
_atom_type_description
_atom_type_scat_dispersion_real
_atom_type_scat_dispersion_imag
_atom_type_scat_source
C C 0.0150 0.0070 'International Tables Vol C Tables 4.2.6.8 and 6.1.1.4'
H H 0.0000 0.0000 'International Tables Vol C Tables 4.2.6.8 and 6.1.1.4'
B B 0.0070 0.0030 'International Tables Vol C Tables 4.2.6.8 and 6.1.1.4'
N N 0.0241 0.0134 'International Tables Vol C Tables 4.2.6.8 and 6.1.1.4'
Na Na 0.1104 0.0938 'International Tables Vol C Tables 4.2.6.8 and 6.1.1.4'
O O 0.0410 0.0250 'International Tables Vol C Tables 4.2.6.8 and 6.1.1.4'
S S 0.2920 0.4250 'International Tables Vol C Tables 4.2.6.8 and 6.1.1.4'

loop_
_geom_angle_atom_site_label_1
_geom_angle_atom_site_label_2
_geom_angle_atom_site_label_3
_geom_angle
_geom_angle_site_symmetry_1
_geom_angle_site_symmetry_3
O2 S1 C7 109.6(4) . .
O2 S1 C8 114.3(4) . .
O3 S1 O2 115.7(4) . .
O3 S1 C7 106.9(4) . .
O3 S1 C8 105.1(4) . .
C7 S1 C8 104.3(4) . .
O4 S2 C10 108.3(4) . .
O4 S2 C11 110.0(4) . .
O5 S2 O4 118.8(4) . .
O5 S2 C10 105.7(4) . .
O5 S2 C11 107.7(4) . .
C11 S2 C10 105.5(5) . .
O2 Na1 O3 100.7(3) . 7_755
O2 Na1 O4 91.0(3) . 7_765
O4 Na1 O3 92.0(3) 7_765 7_755
S1 O2 Na1 167.6(4) . .
S1 O3 Na1 152.9(4) . 7_765
S2 O4 Na1 154.3(5) . 7_755
C2 N1 C3 125.0(9) . .
C2 C1 B1 126.2(7) . .
C2 C1 B2 130.1(7) . .
C2 C1 B3 121.3(7) . .
C2 C1 B4 123.6(7) . .
B2 C1 B1 72.6(6) . .
B3 C1 B1 112.2(7) . .
B3 C1 B2 69.6(6) . .
B4 C1 B1 68.6(5) . .
B4 C1 B2 106.2(7) . .
B4 C1 B3 71.0(6) . .
O1 C2 N1 122.6(9) . .
O1 C2 C1 120.7(8) . .
N1 C2 C1 116.2(7) . .
N1 C3 C4 110.2(10) . .
N1 C3 C5 97.1(11) . .
C4 C3 C5 113.8(15) . .
C7 C6 B1 126.5(8) . .
C6 C7 S1 122.0(7) . .
C10 C9 B4 122.7(8) . .
C9 C10 S2 122.2(6) . .
C1 B1 B2 53.5(5) . .
C1 B1 B4 55.1(5) . .
C1 B1 B5 107.3(6) . .
C1 B1 B6 107.2(6) . .
C6 B1 C1 121.7(9) . .
C6 B1 B2 129.5(7) . .
C6 B1 B4 135.2(7) . .
C6 B1 B5 124.6(8) . .
C6 B1 B6 121.5(7) . .
B4 B1 B2 87.0(5) . .
B4 B1 B5 58.1(5) . .
B4 B1 B6 97.8(6) . .
B5 B1 B2 99.3(6) . .
B5 B1 B6 57.6(6) . .
B6 B1 B2 60.0(6) . .
C1 B2 B1 53.9(5) . .
C1 B2 B3 54.8(5) . .
C1 B2 B6 105.7(6) . .
C1 B2 B7 109.7(7) . .
B3 B2 B1 91.0(6) . .
B3 B2 B6 103.1(7) . .
B6 B2 B1 58.0(5) . .
B7 B2 B1 103.3(7) . .
B7 B2 B3 62.0(6) . .
B7 B2 B6 61.6(6) . .
C1 B3 B2 55.6(5) . .
C1 B3 B4 54.5(5) . .
C1 B3 B7 106.4(7) . .
C1 B3 B8 104.4(7) . .
B2 B3 B4 88.2(5) . .
B2 B3 B7 57.5(6) . .
B4 B3 B7 97.9(7) . .
B8 B3 B2 99.7(7) . .
B8 B3 B4 54.9(5) . .
B8 B3 B7 61.3(6) . .
C1 B4 C9 113.3(7) . .
C1 B4 B1 56.3(5) . .
C1 B4 B3 54.5(5) . .
C1 B4 B5 111.0(6) . .
C1 B4 B8 110.5(6) . .
C9 B4 B1 132.1(7) . .
C9 B4 B3 118.6(7) . .
C9 B4 B5 129.3(7) . .
C9 B4 B8 119.1(7) . .
B1 B4 B3 93.5(6) . .
B5 B4 B1 61.1(6) . .
B5 B4 B3 106.6(6) . .
B8 B4 B1 107.0(7) . .
B8 B4 B3 61.7(6) . .
B8 B4 B5 63.6(6) . .
B1 B5 B8 101.5(7) . .
B4 B5 B1 60.7(5) . .
B4 B5 B8 56.3(5) . .
B6 B5 B1 61.7(6) . .
B6 B5 B4 102.5(7) . .
B6 B5 B8 91.4(6) . .
B9 B5 B1 113.6(7) . .
B9 B5 B4 111.3(6) . .
B9 B5 B6 56.7(5) . .
B9 B5 B8 59.7(5) . .
B1 B6 B2 62.0(6) . .
B1 B6 B7 102.6(7) . .
B5 B6 B1 60.7(5) . .
B5 B6 B2 103.0(7) . .
B5 B6 B7 92.2(6) . .
B7 B6 B2 56.6(6) . .
B9 B6 B1 115.1(7) . .
B9 B6 B2 110.9(7) . .
B9 B6 B5 59.3(6) . .
B9 B6 B7 58.3(6) . .
B2 B7 B3 60.5(6) . .
B2 B7 B6 61.8(6) . .
B2 B7 B8 99.8(7) . .
B3 B7 B6 102.3(7) . .
B3 B7 B8 58.5(6) . .
B6 B7 B8 86.4(6) . .
B9 B7 B2 111.8(7) . .
B9 B7 B3 112.5(7) . .
B9 B7 B6 54.0(6) . .
B9 B7 B8 58.0(6) . .
B3 B8 B7 60.2(6) . .
B4 B8 B3 63.5(6) . .
B4 B8 B5 60.0(6) . .
B4 B8 B7 103.1(7) . .
B4 B8 B9 111.5(7) . .
B5 B8 B3 105.3(7) . .
B5 B8 B7 90.0(6) . .
B9 B8 B3 112.8(7) . .
B9 B8 B5 56.2(6) . .
B9 B8 B7 56.5(6) . .
B5 B9 B7 100.4(7) . .
B5 B9 B8 64.1(6) . .
B6 B9 B5 64.0(6) . .
B6 B9 B7 67.7(6) . .
B6 B9 B8 98.5(7) . .
B7 B9 B8 65.5(6) . .

loop_
_geom_bond_atom_site_label_1
_geom_bond_atom_site_label_2
_geom_bond_distance
_geom_bond_site_symmetry_2
S1 O2 1.453(6) .
S1 O3 1.422(6) .
S1 C7 1.761(9) .
S1 C8 1.786(9) .
S2 O4 1.442(7) .
S2 O5 1.419(6) .
S2 C10 1.739(7) .
S2 C11 1.731(10) .
Na1 O2 2.288(7) .
Na1 O3 2.342(8) 7_755
Na1 O4 2.333(7) 7_765
O1 C2 1.195(10) .
N1 C2 1.297(11) .
N1 C3 1.447(14) .
C1 C2 1.515(12) .
C1 B1 1.622(12) .
C1 B2 1.613(12) .
C1 B3 1.599(11) .
C1 B4 1.598(11) .
C3 C4 1.504(15) .
C3 C5 1.575(14) .
C6 C7 1.339(11) .
C6 B1 1.517(12) .
C9 C10 1.323(11) .
C9 B4 1.635(12) .
B1 B2 1.915(13) .
B1 B4 1.814(11) .
B1 B5 1.821(15) .
B1 B6 1.838(15) .
B2 B3 1.834(15) .
B2 B6 1.877(17) .
B2 B7 1.777(15) .
B3 B4 1.856(13) .
B3 B7 1.859(16) .
B3 B8 1.826(17) .
B4 B5 1.766(14) .
B4 B8 1.697(13) .
B5 B6 1.761(14) .
B5 B8 1.826(14) .
B5 B9 1.686(13) .
B6 B7 1.874(14) .
B6 B9 1.639(15) .
B7 B8 1.879(14) .
B7 B9 1.722(14) .
B8 B9 1.752(15) .

loop_
_smtbx_masks_void_nr
_smtbx_masks_void_average_x
_smtbx_masks_void_average_y
_smtbx_masks_void_average_z
_smtbx_masks_void_volume
_smtbx_masks_void_count_electrons
1 -0.343 -0.571 0.000 2050.0 57.5
2 -0.561 -0.779 0.500 2050.0 57.5
